data_2200565
loop_
_publ_author_name
'Bhar, Mallika '
'Chaudhury, Muktimoy'
'Tiekink, Edward R. T.'

_publ_section_title
;Copper(II)-induced methanolysis of a stable enediol: isolation and
 crystallographic characterization of
 chloro(methylpicolinato-<i>N</i>,<i>O</i>)(picolinato-<i>N</i>,<i>O</i>)copper(II)
;
_journal_issue 7
_journal_name_full 'Acta Crystallographica Section E'
_journal_page_first m305
_journal_page_last m307
_journal_paper_doi 10.1107/S160053680100873X
_journal_volume 57
_journal_year 2001
_chemical_formula_iupac '[Cu Cl (C6 H4 N O2) (C7 H7 N O2)]'
_chemical_formula_moiety 'C13 H11 Cl Cu N2 O4'
_chemical_formula_sum 'C13 H11 Cl Cu N2 O4'
_chemical_formula_weight 358.24
_space_group_IT_number 14
_symmetry_cell_setting monoclinic
_symmetry_space_group_name_Hall '-P 2yn'
_symmetry_space_group_name_H-M 'P 1 21/n 1'
_cell_angle_alpha 90
_cell_angle_beta 105.88(2)
_cell_angle_gamma 90
_cell_formula_units_Z 4
_cell_length_a 10.415(2)
_cell_length_b 9.466(2)
_cell_length_c 14.357(6)
_cell_measurement_reflns_used 19
_cell_measurement_temperature 173
_cell_measurement_theta_max 10.5
_cell_measurement_theta_min 7.2
_cell_volume 1361.4(7)
_computing_cell_refinement 'MSC/AFC Diffractometer Control Software'
_computing_data_collection
;MSC/AFC Diffractometer Control Software (Molecular Structure Corporation,
 1996)
;
_computing_data_reduction 'TEXSAN for Windows (Molecular Structure Corporation, 1997)'
_computing_publication_material SHELXL97
_computing_structure_refinement 'SHELXL97 (Sheldrick, 1997)'
_computing_structure_solution 'DIRDIF (Beurskens et al., 1992)'
_diffrn_ambient_temperature 173
_diffrn_measured_fraction_theta_full .998
_diffrn_measured_fraction_theta_max .998
_diffrn_measurement_device 'Rigaku AFC-7R'
_diffrn_measurement_method \w-2\q
_diffrn_radiation_monochromator graphite
_diffrn_radiation_source 'Rotating anode'
_diffrn_radiation_type MoK\a
_diffrn_radiation_wavelength .71069
_diffrn_reflns_av_R_equivalents .027
_diffrn_reflns_av_sigmaI/netI .052
_diffrn_reflns_limit_h_max 13
_diffrn_reflns_limit_h_min 0
_diffrn_reflns_limit_k_max 12
_diffrn_reflns_limit_k_min 0
_diffrn_reflns_limit_l_max 17
_diffrn_reflns_limit_l_min -18
_diffrn_reflns_number 3497
_diffrn_reflns_reduction_process 'Lp corrections applied'
_diffrn_reflns_theta_full 27.5
_diffrn_reflns_theta_max 27.5
_diffrn_reflns_theta_min 3.1
_diffrn_standards_decay_% 1.2
_diffrn_standards_interval_count 400
_diffrn_standards_number 3
_exptl_absorpt_coefficient_mu 1.82
_exptl_absorpt_correction_type none
_exptl_crystal_colour blue
_exptl_crystal_density_diffrn 1.748
_exptl_crystal_density_method 'not measured'
_exptl_crystal_description block
_exptl_crystal_F_000 724
_exptl_crystal_size_max .27
_exptl_crystal_size_mid .27
_exptl_crystal_size_min .17
_refine_diff_density_max .44
_refine_diff_density_min -.42
_refine_ls_extinction_method none
_refine_ls_goodness_of_fit_ref 1.03
_refine_ls_hydrogen_treatment constr
_refine_ls_matrix_type full
_refine_ls_number_parameters 191
_refine_ls_number_reflns 3130
_refine_ls_number_restraints 0
_refine_ls_restrained_S_all 1.03
_refine_ls_R_factor_all .049
_refine_ls_R_factor_gt .028
_refine_ls_shift/su_max <0.001
_refine_ls_shift/su_mean .000
_refine_ls_structure_factor_coef Fsqd
_refine_ls_weighting_details 'calc w = 1/[\s^2^(Fo^2^)+(0.0394P)^2^+0.7048P] where P = (Fo^2^+2Fc^2^)/3'
_refine_ls_weighting_scheme calc
_refine_ls_wR_factor_ref .081
_reflns_number_gt 2414
_reflns_number_total 3130
_reflns_threshold_expression I>2\s(I)
_cod_data_source_file ya6031.cif
_cod_data_source_block I
_cod_original_cell_volume 1361.4(6)
_cod_original_sg_symbol_Hall '-P 2yn '
_cod_original_sg_symbol_H-M 'P 21/n'
_cod_database_code 2200565
_cod_database_fobs_code 2200565

loop_
_symmetry_equiv_pos_as_xyz
'  +x,  +y,  +z'
1/2-x,1/2+y,1/2-z
'  -x,  -y,  -z'
1/2+x,1/2-y,1/2+z

loop_
_atom_site_label
_atom_site_fract_x
_atom_site_fract_y
_atom_site_fract_z
_atom_site_U_iso_or_equiv
_atom_site_adp_type
_atom_site_calc_flag
_atom_site_refinement_flags
_atom_site_occupancy
_atom_site_disorder_assembly
_atom_site_disorder_group
_atom_site_type_symbol
Cu .07757(3) .07383(3) .397225(19) .02233(9) Uani d . 1 . . Cu
Cl1 -.02125(6) .19152(6) .49830(4) .02622(13) Uani d . 1 . . Cl
O1 .14409(16) -.07055(17) .32304(12) .0259(3) Uani d . 1 . . O
O2 .06930(19) -.22470(18) .20241(13) .0336(4) Uani d . 1 . . O
O3 .14506(16) .29462(18) .34497(12) .0285(4) Uani d . 1 . . O
O4 .29089(17) .46077(17) .42006(12) .0273(4) Uani d . 1 . . O
N1 -.08537(19) .0590(2) .28732(13) .0227(4) Uani d . 1 . . N
N2 .26237(18) .1045(2) .48374(14) .0227(4) Uani d . 1 . . N
C1 -.0753(2) -.0422(2) .22439(16) .0209(4) Uani d . 1 . . C
C2 -.1773(2) -.0683(3) .14132(17) .0274(5) Uani d . 1 . . C
H2 -.1685 -.1407 .0976 .040(3) Uiso calc R 1 . . H
C3 -.2919(3) .0125(3) .12300(18) .0327(6) Uani d . 1 . . C
H3 -.3637 -.0042 .0669 .040(3) Uiso calc R 1 . . H
C4 -.3006(2) .1178(3) .18728(18) .0339(6) Uani d . 1 . . C
H4 -.3778 .1759 .1755 .040(3) Uiso calc R 1 . . H
C5 -.1955(2) .1377(3) .26911(18) .0306(5) Uani d . 1 . . C
H5 -.2020 .2096 .3137 .040(3) Uiso calc R 1 . . H
C6 .0559(2) -.1211(2) .25102(17) .0236(5) Uani d . 1 . . C
C7 .3226(2) .2294(2) .48179(16) .0215(4) Uani d . 1 . . C
C8 .4473(2) .2604(3) .54277(17) .0264(5) Uani d . 1 . . C
H8 .4879 .3496 .5396 .040(3) Uiso calc R 1 . . H
C9 .5121(2) .1585(3) .60882(18) .0309(5) Uani d . 1 . . C
H9 .5970 .1774 .6524 .040(3) Uiso calc R 1 . . H
C10 .4509(3) .0298(3) .60995(18) .0313(5) Uani d . 1 . . C
H10 .4938 -.0422 .6536 .040(3) Uiso calc R 1 . . H
C11 .3259(2) .0065(3) .54657(18) .0283(5) Uani d . 1 . . C
H11 .2840 -.0824 .5478 .040(3) Uiso calc R 1 . . H
C12 .2438(2) .3303(2) .40733(16) .0228(4) Uani d . 1 . . C
C13 .2138(3) .5656(3) .3533(2) .0341(6) Uani d . 1 . . C
H13A .2559 .6585 .3683 .040(3) Uiso calc R 1 . . H
H13B .1227 .5693 .3601 .040(3) Uiso calc R 1 . . H
H13C .2109 .5394 .2867 .040(3) Uiso calc R 1 . . H

loop_
_atom_site_aniso_label
_atom_site_aniso_U_11
_atom_site_aniso_U_22
_atom_site_aniso_U_33
_atom_site_aniso_U_12
_atom_site_aniso_U_13
_atom_site_aniso_U_23
Cu .01902(14) .02343(15) .02114(15) .00178(11) -.00026(10) -.00417(11)
Cl1 .0264(3) .0265(3) .0245(3) -.0010(2) .0048(2) -.0060(2)
O1 .0231(8) .0265(8) .0274(8) .0046(7) .0056(7) -.0007(7)
O2 .0423(10) .0241(8) .0353(10) .0049(8) .0121(8) -.0070(7)
O3 .0238(8) .0299(9) .0265(8) -.0026(7) -.0021(7) .0082(7)
O4 .0296(9) .0190(8) .0288(9) .0021(7) .0006(7) .0028(7)
N1 .0227(9) .0212(9) .0211(9) .0013(7) .0008(7) -.0018(7)
N2 .0196(9) .0239(9) .0218(9) .0004(8) .0008(7) .0002(8)
C1 .0259(11) .0173(9) .0193(10) -.0024(8) .0060(8) .0004(8)
C2 .0320(12) .0259(12) .0222(11) -.0058(10) .0037(9) -.0023(9)
C3 .0307(13) .0382(14) .0234(12) -.0063(11) -.0025(10) .0025(10)
C4 .0244(12) .0421(15) .0309(13) .0098(11) -.0001(10) .0054(11)
C5 .0286(12) .0324(12) .0275(12) .0077(10) .0020(10) -.0038(10)
C6 .0284(12) .0188(10) .0257(11) .0002(9) .0110(9) .0030(9)
C7 .0224(10) .0207(10) .0198(10) .0015(8) .0033(8) .0003(8)
C8 .0229(11) .0256(11) .0272(12) -.0024(9) .0012(9) .0006(9)
C9 .0233(12) .0341(13) .0295(12) -.0021(10) -.0028(10) .0039(11)
C10 .0284(12) .0325(13) .0278(12) .0033(10) -.0013(10) .0106(10)
C11 .0260(12) .0235(11) .0316(12) -.0015(9) .0015(10) .0053(10)
C12 .0224(11) .0238(11) .0220(11) .0007(9) .0056(9) .0005(9)
C13 .0361(14) .0244(12) .0374(14) .0062(11) .0028(11) .0075(11)

loop_
_atom_type_symbol
_atom_type_scat_dispersion_real
_atom_type_scat_dispersion_imag
_atom_type_scat_source
C .002 .002
;International Tables for Crystallography
(1992, Vol. C, Table 6.1.1.2)
;
H .000 .000
;International Tables for Crystallography
(1992, Vol. C, Table 6.1.1.2)
;
N .004 .003
;International Tables for Crystallography
(1992, Vol. C, Table 6.1.1.2)
;
O .008 .006
;International Tables for Crystallography
(1992, Vol. C, Table 6.1.1.2)
;
Cl .132 .159
;International Tables for Crystallography
(1992, Vol. C, Tables 4.2.6.8 and 6.1.1.1)
;
Cu .263 1.266
;International Tables for Crystallography
(1992, Vol. C, Tables 4.2.6.8 and 6.1.1.1)
;

loop_
_geom_angle_atom_site_label_1
_geom_angle_atom_site_label_2
_geom_angle_atom_site_label_3
_geom_angle
_geom_angle_publ_flag
O1 Cu N1 82.62(7) yes
O1 Cu N2 90.89(8) yes
N1 Cu N2 166.23(8) yes
O1 Cu Cl1 165.21(5) yes
N1 Cu Cl1 95.96(6) yes
N2 Cu Cl1 93.36(6) yes
O1 Cu O3 105.05(7) yes
N1 Cu O3 94.21(7) yes
N2 Cu O3 75.70(7) yes
Cl1 Cu O3 89.73(5) yes
C6 O1 Cu 114.66(14) yes
C12 O3 Cu 105.94(15) yes
C12 O4 C13 115.32(19) no
C5 N1 C1 119.3(2) no
C5 N1 Cu 128.36(16) yes
C1 N1 Cu 112.32(15) yes
C11 N2 C7 118.5(2) no
C11 N2 Cu 122.09(16) yes
C7 N2 Cu 119.31(15) yes
N1 C1 C2 121.7(2) no
N1 C1 C6 114.48(19) no
C2 C1 C6 123.8(2) no
C3 C2 C1 119.0(2) no
C4 C3 C2 119.0(2) no
C3 C4 C5 119.1(2) no
N1 C5 C4 122.0(2) no
O2 C6 O1 126.2(2) no
O2 C6 C1 119.0(2) no
O1 C6 C1 114.9(2) no
N2 C7 C8 122.5(2) no
N2 C7 C12 114.06(19) no
C8 C7 C12 123.5(2) no
C7 C8 C9 118.7(2) no
C10 C9 C8 118.8(2) no
C9 C10 C11 119.2(2) no
N2 C11 C10 122.3(2) no
O3 C12 O4 124.7(2) no
O3 C12 C7 122.5(2) no
O4 C12 C7 112.70(19) no

loop_
_geom_bond_atom_site_label_1
_geom_bond_atom_site_label_2
_geom_bond_site_symmetry_2
_geom_bond_distance
_geom_bond_publ_flag
Cu Cl1 . 2.2855(8) yes
Cu O1 . 1.9712(17) yes
Cu O3 . 2.3903(17) yes
Cu N1 . 1.981(2) yes
Cu N2 . 2.0058(19) yes
O1 C6 . 1.274(3) yes
O2 C6 . 1.233(3) yes
O3 C12 . 1.212(3) yes
O4 C12 . 1.323(3) yes
O4 C13 . 1.458(3) yes
N1 C1 . 1.340(3) yes
N1 C5 . 1.332(3) yes
N2 C7 . 1.342(3) yes
N2 C11 . 1.337(3) yes
C1 C2 . 1.385(3) no
C1 C6 . 1.512(3) no
C2 C3 . 1.382(4) no
C3 C4 . 1.378(4) no
C4 C5 . 1.382(3) no
C7 C8 . 1.385(3) no
C7 C12 . 1.500(3) no
C8 C9 . 1.391(3) no
C9 C10 . 1.377(4) no
C10 C11 . 1.387(3) no
